data_7207254
loop_
_publ_author_name
'Bauer, Wolfgang'
'D\^irtu, Marinela M.'
'Garcia, Yann'
'Weber, Birgit'

_publ_section_title
;
 Iron(ii) spin transition coordination polymers with a zigzag structure
;
_journal_issue 4
_journal_name_full CrystEngComm
_journal_page_first 1223
_journal_paper_doi 10.1039/c2ce06253d
_journal_volume 14
_journal_year 2012
_chemical_compound_source
;
The synthesis of (I) was carried out under argon using Schlenk tube
techniques. [Fe(L1f)(MeOH)~2~] and
Bis(4-pyridylmethyl)sulfide were dissolved in
ethanol and heated to reflux for four hours. After 24 hours at room
temperature the product was filtered off and washed two
times with ice-cold ethanol. Crystals suitable for X-ray structure analysis
were obtain after recrystallization.
;
_chemical_formula_moiety 'C42 H38 Fe N4 O6 S'
_chemical_formula_sum 'C42 H38 Fe N4 O6 S'
_chemical_formula_weight 782.685
_chemical_name_common '[FeL4(bpms)]LS'
_space_group_IT_number 61
_symmetry_cell_setting orthorhombic
_symmetry_Int_Tables_number 61
_symmetry_space_group_name_Hall '-P 2ac 2ab'
_symmetry_space_group_name_H-M 'P b c a'
_atom_sites_solution_hydrogens geom
_atom_sites_solution_primary direct
_atom_sites_solution_secondary difmap
_audit_block_code Fe_L4_bpms_oo194_Bauer
_audit_creation_date
;
'Wed Oct 27 07:13:18 2010'
;
_audit_creation_method 'form98_non/compatible with shelxl97-2'
_audit_update_record 21-Sep-11
_cell_angle_alpha 90.00
_cell_angle_beta 90.00
_cell_angle_gamma 90.00
_cell_formula_units_Z 8
_cell_length_a 18.8103(9)
_cell_length_b 16.0825(7)
_cell_length_c 25.3728(13)
_cell_measurement_reflns_used 7671
_cell_measurement_temperature 125(2)
_cell_measurement_theta_max 26.2493
_cell_measurement_theta_min 4.2009
_cell_volume 7675.7(6)
_computing_cell_refinement
;
CrysAlisPro, Oxford Diffraction Ltd.,
Version 1.171.33.41 (release 06-05-2009 CrysAlis171 .NET)
(compiled May 6 2009,17:20:42)
;
_computing_data_collection
;
CrysAlisPro, Oxford Diffraction Ltd.,
Version 1.171.33.41 (release 06-05-2009 CrysAlis171 .NET)
(compiled May 6 2009,17:20:42)
;
_computing_data_reduction
;
CrysAlisPro, Oxford Diffraction Ltd.,
Version 1.171.33.41 (release 06-05-2009 CrysAlis171 .NET)
(compiled May 6 2009,17:20:42)
;
_computing_molecular_graphics
;
ORTEP (M. N. Burnett, C. K. Johnson, ORTEP-III: Oak Ridge Thermal Ellipsoid
Plot Program for Crystal Structure Illustrations, Oak Ridge National
Laboratory Report ORNL-6895, 1996). Windows version (L. J. Farrugia, Univ.
Glasgow) used --- SCHAKAL (E. Keller, University of Freiburg (Breisgau),
Germany, 1995).
;
_computing_publication_material
;
PLATON (A. L. Spek, Acta Crystallogr, Sect. A, 1990, 46, C34, 1995 version).
;
_computing_structure_refinement 'SHELXL-97 (G. M. Sheldrick. University of G\"ottingen, 97-2 version)'
_computing_structure_solution
;
A. Altomare, M. C. Burla, M. Camalli, G. L. Cascarano, C. Giacovazzo, A.
Guagliardi, A. G. G. Moliterni, G. Polidori, R. Spagna: SIR97: a new tool for
crystal structure determination and refinement; J. Appl. Crystallogr. 1999,
32, 115-119.
;
_diffrn_ambient_temperature 125(2)
_diffrn_detector_area_resol_mean 15.9809
_diffrn_measured_fraction_theta_full 0.993
_diffrn_measured_fraction_theta_max 0.993
_diffrn_measurement_details
;
1 omega -30.00 -2.00 1.0000 20.0000
omega____ theta____ kappa____ phi______ frames
- -20.4494 -94.0000 142.0000 28

2 omega -46.00 -8.00 1.0000 20.0000
omega____ theta____ kappa____ phi______ frames
- -20.4494 38.0000 120.0000 38

3 omega -52.00 50.00 1.0000 20.0000
omega____ theta____ kappa____ phi______ frames
- 21.3869 -38.0000 -180.0000 102

;
_diffrn_measurement_device 'CCD camera on \k-goniostat'
_diffrn_measurement_device_type 'Oxford XCalibur'
_diffrn_measurement_method '\w scans'
_diffrn_orient_matrix_UB_11 -0.0211267670
_diffrn_orient_matrix_UB_12 -0.0013753144
_diffrn_orient_matrix_UB_13 -0.0245153747
_diffrn_orient_matrix_UB_21 -0.0209695869
_diffrn_orient_matrix_UB_22 -0.0312773600
_diffrn_orient_matrix_UB_23 0.0082390093
_diffrn_orient_matrix_UB_31 -0.0325437899
_diffrn_orient_matrix_UB_32 0.0210174052
_diffrn_orient_matrix_UB_33 0.0106115099
_diffrn_radiation_collimation '0.5 mm collimator'
_diffrn_radiation_monochromator graphite
_diffrn_radiation_source 'fine-focus sealed tube'
_diffrn_radiation_type MoK\a
_diffrn_radiation_wavelength 0.71073
_diffrn_reflns_av_R_equivalents 0.0292
_diffrn_reflns_av_sigmaI/netI 0.0537
_diffrn_reflns_limit_h_max 18
_diffrn_reflns_limit_h_min -20
_diffrn_reflns_limit_k_max 23
_diffrn_reflns_limit_k_min -20
_diffrn_reflns_limit_l_max 31
_diffrn_reflns_limit_l_min -31
_diffrn_reflns_number 21310
_diffrn_reflns_theta_full 26.27
_diffrn_reflns_theta_max 26.27
_diffrn_reflns_theta_min 4.22
_diffrn_source_current 40
_diffrn_source_power 2.00
_diffrn_source_type 'Spellman generator'
_diffrn_source_voltage 50
_exptl_absorpt_coefficient_mu 0.501
_exptl_absorpt_correction_T_max 1.00000
_exptl_absorpt_correction_T_min 0.97309
_exptl_absorpt_correction_type multi-scan
_exptl_absorpt_process_details
;
CrysAlisPro, Oxford Diffraction Ltd.,
Version 1.171.33.41 (release 06-05-2009 CrysAlis171 .NET)
(compiled May 6 2009,17:20:42)
Empirical absorption correction using spherical harmonics,
implemented in SCALE3 ABSPACK scaling algorithm.
;
_exptl_crystal_colour black
_exptl_crystal_density_diffrn 1.3546
_exptl_crystal_density_meas 1.3546
_exptl_crystal_density_method 'not measured'
_exptl_crystal_description block
_exptl_crystal_F_000 3264
_exptl_crystal_size_max 0.46
_exptl_crystal_size_mid 0.36
_exptl_crystal_size_min 0.27
_refine_diff_density_max 0.407
_refine_diff_density_min -0.341
_refine_diff_density_rms 0.050
_refine_ls_extinction_method none
_refine_ls_goodness_of_fit_ref 0.879
_refine_ls_hydrogen_treatment refU
_refine_ls_matrix_type full
_refine_ls_number_parameters 489
_refine_ls_number_reflns 7753
_refine_ls_number_restraints 0
_refine_ls_restrained_S_all 0.879
_refine_ls_R_factor_all 0.0625
_refine_ls_R_factor_gt 0.0324
_refine_ls_shift/su_max 0.001
_refine_ls_shift/su_mean 0.000
_refine_ls_structure_factor_coef Fsqd
_refine_ls_weighting_details 'calc w=1/[\s^2^(Fo^2^)+(0.0394P)^2^+0.0000P] where P=(Fo^2^+2Fc^2^)/3'
_refine_ls_weighting_scheme calc
_refine_ls_wR_factor_gt 0.0723
_refine_ls_wR_factor_ref 0.0771
_reflns_number_gt 4851
_reflns_number_total 7753
_reflns_threshold_expression >2sigma(I)
_cod_data_source_file c2ce06253d.txt
_cod_data_source_block oo194
_cod_database_code 7207254

loop_
_symmetry_equiv_pos_as_xyz
'x, y, z'
'-x+1/2, -y, z+1/2'
'x+1/2, -y+1/2, -z'
'-x, y+1/2, -z+1/2'
'-x, -y, -z'
'x-1/2, y, -z-1/2'
'-x-1/2, y-1/2, z'
'x, -y-1/2, z-1/2'

loop_
_atom_site_label
_atom_site_type_symbol
_atom_site_fract_x
_atom_site_fract_y
_atom_site_fract_z
_atom_site_U_iso_or_equiv
_atom_site_adp_type
_atom_site_occupancy
_atom_site_symmetry_multiplicity
_atom_site_calc_flag
_atom_site_refinement_flags
Fe1 Fe 0.011709(13) 0.248773(14) 0.073766(10) 0.01457(7) Uani 1 1 d .
S1 S 0.00563(3) 0.07535(3) 0.326698(18) 0.02407(12) Uani 1 1 d .
O1 O -0.06460(7) 0.30873(7) 0.10858(5) 0.0170(3) Uani 1 1 d .
O2 O 0.08234(6) 0.31781(6) 0.10943(5) 0.0159(3) Uani 1 1 d .
O3 O -0.26961(7) 0.16823(7) 0.04480(5) 0.0263(3) Uani 1 1 d .
O4 O -0.27068(7) 0.24563(8) 0.11838(5) 0.0293(3) Uani 1 1 d .
O5 O 0.29823(7) 0.19774(7) 0.04971(5) 0.0267(3) Uani 1 1 d .
O6 O 0.29261(7) 0.27175(7) 0.12454(5) 0.0256(3) Uani 1 1 d .
N1 N -0.05344(8) 0.18097(8) 0.03471(6) 0.0157(3) Uani 1 1 d .
N2 N 0.08355(8) 0.18946(8) 0.03587(6) 0.0151(3) Uani 1 1 d .
N3 N 0.01368(8) 0.16883(8) 0.13472(6) 0.0163(3) Uani 1 1 d .
N4 N 0.00910(8) 0.16562(8) 0.51540(6) 0.0154(3) Uani 1 1 d .
C1 C 0.14957(10) 0.31594(10) 0.10385(7) 0.0160(4) Uani 1 1 d .
C2 C 0.18652(9) 0.25210(10) 0.07696(7) 0.0155(4) Uani 1 1 d .
C3 C 0.15196(10) 0.19596(10) 0.04250(7) 0.0169(4) Uani 1 1 d .
H3 H 0.1813 0.1598 0.0224 0.020 Uiso 1 1 calc R
C4 C 0.05530(10) 0.13687(10) -0.00376(7) 0.0178(4) Uani 1 1 d .
C5 C 0.09458(11) 0.09465(10) -0.04192(8) 0.0243(5) Uani 1 1 d .
H5 H 0.1449 0.0994 -0.0425 0.029 Uiso 1 1 calc R
C6 C 0.06055(12) 0.04609(11) -0.07873(8) 0.0294(5) Uani 1 1 d .
H6 H 0.0876 0.0170 -0.1044 0.035 Uiso 1 1 calc R
C7 C -0.01258(11) 0.03932(12) -0.07857(8) 0.0289(5) Uani 1 1 d .
H7 H -0.0356 0.0053 -0.1040 0.035 Uiso 1 1 calc R
C8 C -0.05244(11) 0.08183(10) -0.04169(8) 0.0230(5) Uani 1 1 d .
H8 H -0.1028 0.0773 -0.0420 0.028 Uiso 1 1 calc R
C9 C -0.01913(10) 0.13139(10) -0.00390(7) 0.0177(4) Uani 1 1 d .
C10 C -0.12264(10) 0.18037(10) 0.03987(7) 0.0178(4) Uani 1 1 d .
H10 H -0.1484 0.1414 0.0192 0.021 Uiso 1 1 calc R
C11 C -0.16221(10) 0.23262(10) 0.07354(7) 0.0166(4) Uani 1 1 d .
C12 C -0.13139(10) 0.29869(10) 0.10259(7) 0.0170(4) Uani 1 1 d .
C13 C -0.23840(10) 0.21290(11) 0.07566(8) 0.0203(4) Uani 1 1 d .
C14 C -0.34573(11) 0.22951(12) 0.12466(9) 0.0336(5) Uani 1 1 d .
H14A H -0.3543 0.1693 0.1299 0.040 Uiso 1 1 calc R
H14B H -0.3723 0.2480 0.0930 0.040 Uiso 1 1 calc R
C15 C -0.36910(12) 0.27784(14) 0.17232(11) 0.0527(7) Uani 1 1 d .
H15A H -0.3430 0.2582 0.2034 0.079 Uiso 1 1 calc R
H15B H -0.4202 0.2698 0.1778 0.079 Uiso 1 1 calc R
H15C H -0.3593 0.3371 0.1669 0.079 Uiso 1 1 calc R
C16 C 0.26360(10) 0.23869(11) 0.08071(7) 0.0193(4) Uani 1 1 d .
C17 C 0.36854(10) 0.25986(13) 0.13100(9) 0.0343(5) Uani 1 1 d .
H17A H 0.3944 0.2797 0.0994 0.041 Uiso 1 1 calc R
H17B H 0.3796 0.2003 0.1364 0.041 Uiso 1 1 calc R
C18 C 0.38946(14) 0.30943(18) 0.17837(12) 0.0768(10) Uani 1 1 d .
H18A H 0.3779 0.3681 0.1725 0.115 Uiso 1 1 calc R
H18B H 0.4407 0.3037 0.1844 0.115 Uiso 1 1 calc R
H18C H 0.3635 0.2890 0.2093 0.115 Uiso 1 1 calc R
C19 C -0.17442(10) 0.36804(11) 0.12484(8) 0.0226(5) Uani 1 1 d .
C20 C -0.17159(11) 0.38621(13) 0.17801(9) 0.0358(5) Uani 1 1 d .
H20 H -0.1447 0.3518 0.2010 0.043 Uiso 1 1 calc R
C21 C -0.20768(13) 0.45402(16) 0.19793(12) 0.0571(8) Uani 1 1 d .
H21 H -0.2071 0.4650 0.2347 0.069 Uiso 1 1 calc R
C22 C -0.24448(13) 0.50567(15) 0.16459(14) 0.0585(9) Uani 1 1 d .
H22 H -0.2684 0.5530 0.1783 0.070 Uiso 1 1 calc R
C23 C -0.24691(12) 0.48919(13) 0.11123(13) 0.0473(7) Uani 1 1 d .
H23 H -0.2721 0.5253 0.0882 0.057 Uiso 1 1 calc R
C24 C -0.21235(10) 0.41947(11) 0.09135(9) 0.0314(5) Uani 1 1 d .
H24 H -0.2148 0.4072 0.0548 0.038 Uiso 1 1 calc R
C25 C 0.18607(10) 0.39313(10) 0.12239(8) 0.0184(4) Uani 1 1 d .
C26 C 0.16703(10) 0.43000(11) 0.16956(8) 0.0251(5) Uani 1 1 d .
H26 H 0.1352 0.4023 0.1927 0.030 Uiso 1 1 calc R
C27 C 0.19409(11) 0.50718(12) 0.18327(9) 0.0327(5) Uani 1 1 d .
H27 H 0.1806 0.5322 0.2157 0.039 Uiso 1 1 calc R
C28 C 0.24034(11) 0.54758(12) 0.15006(10) 0.0364(6) Uani 1 1 d .
H28 H 0.2585 0.6006 0.1595 0.044 Uiso 1 1 calc R
C29 C 0.26027(11) 0.51150(12) 0.10343(9) 0.0343(6) Uani 1 1 d .
H29 H 0.2927 0.5393 0.0808 0.041 Uiso 1 1 calc R
C30 C 0.23306(10) 0.43434(11) 0.08920(8) 0.0268(5) Uani 1 1 d .
H30 H 0.2466 0.4097 0.0567 0.032 Uiso 1 1 calc R
C31 C 0.07653(10) 0.09311(10) 0.20183(8) 0.0215(4) Uani 1 1 d .
H31 H 0.1209 0.0792 0.2173 0.026 Uiso 1 1 calc R
C32 C 0.07434(10) 0.14581(10) 0.15893(7) 0.0202(4) Uani 1 1 d .
H32 H 0.1180 0.1670 0.1457 0.024 Uiso 1 1 calc R
C33 C -0.04649(10) 0.13709(10) 0.15521(7) 0.0196(4) Uani 1 1 d .
H33 H -0.0904 0.1521 0.1394 0.024 Uiso 1 1 calc R
C34 C -0.04797(10) 0.08403(10) 0.19790(8) 0.0208(4) Uani 1 1 d .
H34 H -0.0922 0.0636 0.2105 0.025 Uiso 1 1 calc R
C35 C 0.01433(10) 0.06047(10) 0.22244(7) 0.0187(4) Uani 1 1 d .
C36 C 0.01393(10) 0.00636(11) 0.27052(7) 0.0208(4) Uani 1 1 d .
H36A H 0.0586 -0.0260 0.2728 0.025 Uiso 1 1 calc R
H36B H -0.0266 -0.0329 0.2693 0.025 Uiso 1 1 calc R
C37 C 0.00557(10) 0.00175(10) 0.38118(7) 0.0186(4) Uani 1 1 d .
H37A H -0.0374 -0.0338 0.3800 0.022 Uiso 1 1 calc R
H37B H 0.0482 -0.0343 0.3798 0.022 Uiso 1 1 calc R
C38 C 0.00608(10) 0.05387(10) 0.43014(7) 0.0162(4) Uani 1 1 d .
C39 C -0.05598(10) 0.08636(10) 0.45113(7) 0.0176(4) Uani 1 1 d .
H39 H -0.1008 0.0709 0.4369 0.021 Uiso 1 1 calc R
C40 C -0.05245(10) 0.14126(10) 0.49274(7) 0.0176(4) Uani 1 1 d .
H40 H -0.0957 0.1632 0.5062 0.021 Uiso 1 1 calc R
C41 C 0.06884(10) 0.13273(10) 0.49523(7) 0.0177(4) Uani 1 1 d .
H41 H 0.1130 0.1484 0.5104 0.021 Uiso 1 1 calc R
C42 C 0.06949(10) 0.07729(10) 0.45366(7) 0.0177(4) Uani 1 1 d .
H42 H 0.1133 0.0553 0.4412 0.021 Uiso 1 1 calc R

loop_
_atom_site_aniso_label
_atom_site_aniso_U_11
_atom_site_aniso_U_22
_atom_site_aniso_U_33
_atom_site_aniso_U_23
_atom_site_aniso_U_13
_atom_site_aniso_U_12
Fe1 0.01275(13) 0.01671(13) 0.01424(13) 0.00116(11) -0.00029(12) -0.00077(12)
S1 0.0388(3) 0.0184(2) 0.0150(2) 0.0005(2) 0.0001(2) -0.0001(2)
O1 0.0151(7) 0.0193(6) 0.0166(7) 0.0000(5) -0.0005(6) -0.0020(5)
O2 0.0129(7) 0.0186(6) 0.0161(7) 0.0011(5) 0.0012(6) 0.0007(5)
O3 0.0198(8) 0.0313(7) 0.0278(8) -0.0029(6) -0.0035(7) -0.0084(6)
O4 0.0172(7) 0.0369(8) 0.0338(8) -0.0083(7) 0.0061(6) -0.0092(7)
O5 0.0194(8) 0.0358(7) 0.0249(8) -0.0030(7) 0.0032(7) 0.0069(6)
O6 0.0151(7) 0.0335(7) 0.0281(8) -0.0047(6) -0.0050(6) 0.0054(6)
N1 0.0179(9) 0.0161(7) 0.0130(8) 0.0003(6) -0.0001(7) -0.0014(7)
N2 0.0185(9) 0.0131(7) 0.0137(9) 0.0011(6) -0.0004(7) 0.0000(6)
N3 0.0150(8) 0.0167(7) 0.0172(8) -0.0016(6) 0.0006(7) -0.0006(7)
N4 0.0139(8) 0.0184(7) 0.0140(8) 0.0024(6) 0.0011(7) 0.0003(7)
C1 0.0150(10) 0.0190(9) 0.0139(10) 0.0047(8) -0.0009(8) 0.0008(8)
C2 0.0144(9) 0.0191(8) 0.0129(9) 0.0023(8) 0.0015(8) 0.0005(8)
C3 0.0188(11) 0.0159(9) 0.0159(11) 0.0025(8) 0.0041(9) 0.0041(8)
C4 0.0228(11) 0.0160(9) 0.0145(10) 0.0001(8) -0.0011(9) -0.0014(8)
C5 0.0249(12) 0.0242(10) 0.0239(12) -0.0034(9) 0.0037(9) -0.0002(9)
C6 0.0349(14) 0.0275(11) 0.0257(12) -0.0093(9) 0.0052(11) 0.0005(10)
C7 0.0377(14) 0.0272(11) 0.0217(11) -0.0090(9) -0.0015(11) -0.0047(10)
C8 0.0206(11) 0.0250(10) 0.0234(12) -0.0030(9) -0.0008(9) -0.0044(9)
C9 0.0258(11) 0.0156(9) 0.0117(9) 0.0006(8) 0.0005(9) -0.0011(8)
C10 0.0202(11) 0.0193(9) 0.0140(10) 0.0019(8) -0.0040(8) -0.0047(8)
C11 0.0163(10) 0.0184(9) 0.0149(10) 0.0026(8) -0.0018(8) -0.0017(8)
C12 0.0173(11) 0.0208(9) 0.0128(10) 0.0055(8) 0.0017(8) -0.0002(8)
C13 0.0197(11) 0.0193(9) 0.0219(11) 0.0050(9) 0.0001(9) -0.0011(8)
C14 0.0182(11) 0.0372(12) 0.0453(15) -0.0012(11) 0.0072(11) -0.0060(9)
C15 0.0305(14) 0.0578(14) 0.070(2) -0.0143(14) 0.0243(14) -0.0046(12)
C16 0.0180(10) 0.0207(10) 0.0191(10) 0.0027(9) 0.0019(9) 0.0003(9)
C17 0.0150(11) 0.0474(13) 0.0405(14) -0.0031(11) -0.0063(10) 0.0048(10)
C18 0.0320(16) 0.126(2) 0.073(2) -0.045(2) -0.0242(16) 0.0107(16)
C19 0.0136(11) 0.0227(10) 0.0314(12) -0.0037(9) 0.0028(9) -0.0062(8)
C20 0.0213(12) 0.0486(13) 0.0374(14) -0.0156(11) 0.0001(11) -0.0004(10)
C21 0.0258(14) 0.0780(18) 0.068(2) -0.0461(16) 0.0049(14) 0.0003(14)
C22 0.0222(14) 0.0382(14) 0.115(3) -0.0344(17) 0.0078(17) 0.0022(11)
C23 0.0212(13) 0.0277(12) 0.093(2) 0.0064(14) 0.0068(15) -0.0002(10)
C24 0.0189(12) 0.0263(10) 0.0489(15) 0.0059(10) 0.0046(10) -0.0006(9)
C25 0.0133(10) 0.0175(9) 0.0243(11) 0.0011(8) -0.0044(8) 0.0031(8)
C26 0.0173(11) 0.0285(10) 0.0294(12) -0.0034(9) -0.0011(9) -0.0017(9)
C27 0.0266(12) 0.0318(11) 0.0396(14) -0.0136(10) -0.0066(11) 0.0045(10)
C28 0.0243(13) 0.0228(11) 0.0622(17) -0.0067(11) -0.0126(12) -0.0022(10)
C29 0.0274(13) 0.0276(11) 0.0479(15) 0.0083(11) 0.0003(11) -0.0054(10)
C30 0.0233(12) 0.0250(10) 0.0322(13) 0.0028(9) 0.0016(10) -0.0001(9)
C31 0.0187(11) 0.0254(10) 0.0206(11) 0.0027(9) -0.0034(9) 0.0025(9)
C32 0.0156(11) 0.0222(10) 0.0228(11) 0.0009(9) 0.0008(9) -0.0006(8)
C33 0.0159(11) 0.0223(10) 0.0207(11) -0.0015(9) -0.0008(9) -0.0012(8)
C34 0.0175(11) 0.0247(10) 0.0202(11) 0.0001(9) 0.0004(9) -0.0039(9)
C35 0.0222(11) 0.0172(9) 0.0168(9) -0.0034(8) 0.0005(9) 0.0001(8)
C36 0.0246(11) 0.0215(9) 0.0162(9) 0.0001(8) 0.0010(9) 0.0014(9)
C37 0.0214(11) 0.0164(9) 0.0180(9) 0.0019(8) -0.0010(9) -0.0011(8)
C38 0.0188(11) 0.0154(9) 0.0143(9) 0.0032(8) 0.0009(9) -0.0004(8)
C39 0.0149(10) 0.0197(9) 0.0181(11) 0.0016(8) -0.0035(8) -0.0021(8)
C40 0.0133(10) 0.0207(9) 0.0188(11) 0.0030(8) 0.0011(8) 0.0002(8)
C41 0.0137(10) 0.0216(9) 0.0178(11) 0.0016(8) -0.0017(9) -0.0007(8)
C42 0.0153(10) 0.0195(9) 0.0182(11) 0.0014(8) 0.0020(8) 0.0044(8)

loop_
_atom_type_symbol
_atom_type_description
_atom_type_scat_dispersion_real
_atom_type_scat_dispersion_imag
_atom_type_scat_source
C C 0.0033 0.0016 'International Tables Vol C Tables 4.2.6.8 and 6.1.1.4'
H H 0.0000 0.0000 'International Tables Vol C Tables 4.2.6.8 and 6.1.1.4'
Fe Fe 0.3463 0.8444 'International Tables Vol C Tables 4.2.6.8 and 6.1.1.4'
N N 0.0061 0.0033 'International Tables Vol C Tables 4.2.6.8 and 6.1.1.4'
O O 0.0106 0.0060 'International Tables Vol C Tables 4.2.6.8 and 6.1.1.4'
S S 0.1246 0.1234 'International Tables Vol C Tables 4.2.6.8 and 6.1.1.4'

loop_
_geom_angle_atom_site_label_1
_geom_angle_atom_site_label_2
_geom_angle_atom_site_label_3
_geom_angle
_geom_angle_site_symmetry_3
N2 Fe1 N1 84.72(6) .
N2 Fe1 O1 176.68(6) .
N1 Fe1 O1 92.59(6) .
N2 Fe1 O2 92.05(6) .
N1 Fe1 O2 176.13(6) .
O1 Fe1 O2 90.56(5) .
N2 Fe1 N3 93.14(6) .
N1 Fe1 N3 92.61(6) .
O1 Fe1 N3 88.93(5) .
O2 Fe1 N3 89.69(5) .
N2 Fe1 N4 89.34(6) 8_565
N1 Fe1 N4 89.61(6) 8_565
O1 Fe1 N4 88.69(5) 8_565
O2 Fe1 N4 88.21(5) 8_565
N3 Fe1 N4 176.81(6) 8_565
C36 S1 C37 101.48(8) .
C12 O1 Fe1 127.65(11) .
C1 O2 Fe1 127.64(11) .
C13 O4 C14 117.28(15) .
C16 O6 C17 116.09(15) .
C10 N1 C9 121.17(16) .
C10 N1 Fe1 126.07(13) .
C9 N1 Fe1 112.71(12) .
C3 N2 C4 120.68(16) .
C3 N2 Fe1 126.37(12) .
C4 N2 Fe1 112.91(12) .
C33 N3 C32 115.57(15) .
C33 N3 Fe1 121.60(12) .
C32 N3 Fe1 122.79(12) .
C41 N4 C40 116.15(15) .
C41 N4 Fe1 121.78(12) 8_566
C40 N4 Fe1 122.00(12) 8_566
O2 C1 C2 123.97(16) .
O2 C1 C25 113.68(15) .
C2 C1 C25 121.92(16) .
C3 C2 C1 122.35(16) .
C3 C2 C16 113.58(15) .
C1 C2 C16 124.05(16) .
N2 C3 C2 125.83(16) .
N2 C3 H3 117.1 .
C2 C3 H3 117.1 .
C5 C4 C9 119.77(17) .
C5 C4 N2 125.76(18) .
C9 C4 N2 114.43(16) .
C6 C5 C4 120.09(19) .
C6 C5 H5 120.0 .
C4 C5 H5 120.0 .
C5 C6 C7 120.44(19) .
C5 C6 H6 119.8 .
C7 C6 H6 119.8 .
C6 C7 C8 120.29(18) .
C6 C7 H7 119.9 .
C8 C7 H7 119.9 .
C7 C8 C9 120.32(19) .
C7 C8 H8 119.8 .
C9 C8 H8 119.8 .
C8 C9 C4 119.07(17) .
C8 C9 N1 126.25(18) .
C4 C9 N1 114.64(16) .
N1 C10 C11 125.52(17) .
N1 C10 H10 117.2 .
C11 C10 H10 117.2 .
C10 C11 C12 123.08(17) .
C10 C11 C13 114.10(16) .
C12 C11 C13 122.82(16) .
O1 C12 C11 124.04(16) .
O1 C12 C19 113.28(15) .
C11 C12 C19 122.44(17) .
O3 C13 O4 122.10(18) .
O3 C13 C11 125.16(18) .
O4 C13 C11 112.60(16) .
O4 C14 C15 106.36(17) .
O4 C14 H14A 110.5 .
C15 C14 H14A 110.5 .
O4 C14 H14B 110.5 .
C15 C14 H14B 110.5 .
H14A C14 H14B 108.6 .
C14 C15 H15A 109.5 .
C14 C15 H15B 109.5 .
H15A C15 H15B 109.5 .
C14 C15 H15C 109.5 .
H15A C15 H15C 109.5 .
H15B C15 H15C 109.5 .
O5 C16 O6 122.06(17) .
O5 C16 C2 124.51(18) .
O6 C16 C2 113.28(15) .
O6 C17 C18 106.25(17) .
O6 C17 H17A 110.5 .
C18 C17 H17A 110.5 .
O6 C17 H17B 110.5 .
C18 C17 H17B 110.5 .
H17A C17 H17B 108.7 .
C17 C18 H18A 109.5 .
C17 C18 H18B 109.5 .
H18A C18 H18B 109.5 .
C17 C18 H18C 109.5 .
H18A C18 H18C 109.5 .
H18B C18 H18C 109.5 .
C20 C19 C24 119.54(19) .
C20 C19 C12 120.51(18) .
C24 C19 C12 119.68(19) .
C21 C20 C19 120.4(2) .
C21 C20 H20 119.8 .
C19 C20 H20 119.8 .
C22 C21 C20 120.0(3) .
C22 C21 H21 120.0 .
C20 C21 H21 120.0 .
C21 C22 C23 120.3(2) .
C21 C22 H22 119.8 .
C23 C22 H22 119.8 .
C22 C23 C24 119.7(2) .
C22 C23 H23 120.2 .
C24 C23 H23 120.2 .
C19 C24 C23 120.0(2) .
C19 C24 H24 120.0 .
C23 C24 H24 120.0 .
C26 C25 C30 119.01(16) .
C26 C25 C1 120.64(17) .
C30 C25 C1 119.84(17) .
C25 C26 C27 120.40(19) .
C25 C26 H26 119.8 .
C27 C26 H26 119.8 .
C28 C27 C26 120.1(2) .
C28 C27 H27 119.9 .
C26 C27 H27 119.9 .
C29 C28 C27 120.15(19) .
C29 C28 H28 119.9 .
C27 C28 H28 119.9 .
C28 C29 C30 120.1(2) .
C28 C29 H29 119.9 .
C30 C29 H29 119.9 .
C25 C30 C29 120.18(19) .
C25 C30 H30 119.9 .
C29 C30 H30 119.9 .
C32 C31 C35 120.34(18) .
C32 C31 H31 119.8 .
C35 C31 H31 119.8 .
N3 C32 C31 123.61(17) .
N3 C32 H32 118.2 .
C31 C32 H32 118.2 .
N3 C33 C34 123.71(18) .
N3 C33 H33 118.1 .
C34 C33 H33 118.1 .
C33 C34 C35 120.47(18) .
C33 C34 H34 119.8 .
C35 C34 H34 119.8 .
C34 C35 C31 116.30(17) .
C34 C35 C36 121.51(17) .
C31 C35 C36 122.11(17) .
C35 C36 S1 106.56(11) .
C35 C36 H36A 110.4 .
S1 C36 H36A 110.4 .
C35 C36 H36B 110.4 .
S1 C36 H36B 110.4 .
H36A C36 H36B 108.6 .
C38 C37 S1 105.41(11) .
C38 C37 H37A 110.7 .
S1 C37 H37A 110.7 .
C38 C37 H37B 110.7 .
S1 C37 H37B 110.7 .
H37A C37 H37B 108.8 .
C39 C38 C42 117.20(16) .
C39 C38 C37 121.62(17) .
C42 C38 C37 120.96(17) .
C40 C39 C38 119.71(17) .
C40 C39 H39 120.1 .
C38 C39 H39 120.1 .
N4 C40 C39 123.60(17) .
N4 C40 H40 118.2 .
C39 C40 H40 118.2 .
N4 C41 C42 123.54(17) .
N4 C41 H41 118.2 .
C42 C41 H41 118.2 .
C41 C42 C38 119.78(17) .
C41 C42 H42 120.1 .
C38 C42 H42 120.1 .

loop_
_geom_bond_atom_site_label_1
_geom_bond_atom_site_label_2
_geom_bond_distance
_geom_bond_site_symmetry_2
Fe1 N2 1.9134(15) .
Fe1 N1 1.9164(14) .
Fe1 O1 1.9418(12) .
Fe1 O2 1.9537(12) .
Fe1 N3 2.0115(15) .
Fe1 N4 2.0226(14) 8_565
S1 C36 1.8130(18) .
S1 C37 1.8199(17) .
O1 C12 1.276(2) .
O2 C1 1.273(2) .
O3 C13 1.214(2) .
O4 C13 1.349(2) .
O4 C14 1.444(2) .
O5 C16 1.215(2) .
O6 C16 1.348(2) .
O6 C17 1.450(2) .
N1 C10 1.308(2) .
N1 C9 1.419(2) .
N2 C3 1.302(2) .
N2 C4 1.417(2) .
N3 C33 1.346(2) .
N3 C32 1.348(2) .
N4 C41 1.343(2) .
N4 C40 1.351(2) .
N4 Fe1 2.0226(14) 8_566
C1 C2 1.415(2) .
C1 C25 1.495(2) .
C2 C3 1.415(2) .
C2 C16 1.469(2) .
C3 H3 0.9500 .
C4 C5 1.394(2) .
C4 C9 1.403(3) .
C5 C6 1.375(3) .
C5 H5 0.9500 .
C6 C7 1.380(3) .
C6 H6 0.9500 .
C7 C8 1.380(3) .
C7 H7 0.9500 .
C8 C9 1.395(2) .
C8 H8 0.9500 .
C10 C11 1.411(2) .
C10 H10 0.9500 .
C11 C12 1.417(2) .
C11 C13 1.469(2) .
C12 C19 1.489(2) .
C14 C15 1.503(3) .
C14 H14A 0.9900 .
C14 H14B 0.9900 .
C15 H15A 0.9800 .
C15 H15B 0.9800 .
C15 H15C 0.9800 .
C17 C18 1.495(3) .
C17 H17A 0.9900 .
C17 H17B 0.9900 .
C18 H18A 0.9800 .
C18 H18B 0.9800 .
C18 H18C 0.9800 .
C19 C20 1.381(3) .
C19 C24 1.384(3) .
C20 C21 1.381(3) .
C20 H20 0.9500 .
C21 C22 1.373(4) .
C21 H21 0.9500 .
C22 C23 1.380(4) .
C22 H22 0.9500 .
C23 C24 1.391(3) .
C23 H23 0.9500 .
C24 H24 0.9500 .
C25 C26 1.383(3) .
C25 C30 1.389(3) .
C26 C27 1.386(2) .
C26 H26 0.9500 .
C27 C28 1.374(3) .
C27 H27 0.9500 .
C28 C29 1.370(3) .
C28 H28 0.9500 .
C29 C30 1.390(3) .
C29 H29 0.9500 .
C30 H30 0.9500 .
C31 C32 1.380(2) .
C31 C35 1.385(2) .
C31 H31 0.9500 .
C32 H32 0.9500 .
C33 C34 1.379(2) .
C33 H33 0.9500 .
C34 C35 1.380(3) .
C34 H34 0.9500 .
C35 C36 1.499(2) .
C36 H36A 0.9900 .
C36 H36B 0.9900 .
C37 C38 1.499(2) .
C37 H37A 0.9900 .
C37 H37B 0.9900 .
C38 C39 1.385(2) .
C38 C42 1.386(2) .
C39 C40 1.378(2) .
C39 H39 0.9500 .
C40 H40 0.9500 .
C41 C42 1.381(2) .
C41 H41 0.9500 .
C42 H42 0.9500 .

loop_
_geom_torsion_atom_site_label_1
_geom_torsion_atom_site_label_2
_geom_torsion_atom_site_label_3
_geom_torsion_atom_site_label_4
_geom_torsion
_geom_torsion_site_symmetry_1
N2 Fe1 O1 C12 35.5(10) .
N1 Fe1 O1 C12 -0.35(14) .
O2 Fe1 O1 C12 177.40(14) .
N3 Fe1 O1 C12 -92.92(14) .
N4 Fe1 O1 C12 89.20(14) 8_565
N2 Fe1 O2 C1 0.89(14) .
N1 Fe1 O2 C1 -32.6(9) .
O1 Fe1 O2 C1 -177.06(14) .
N3 Fe1 O2 C1 94.01(14) .
N4 Fe1 O2 C1 -88.39(14) 8_565
N2 Fe1 N1 C10 176.51(15) .
O1 Fe1 N1 C10 -5.45(15) .
O2 Fe1 N1 C10 -149.9(7) .
N3 Fe1 N1 C10 83.59(15) .
N4 Fe1 N1 C10 -94.12(15) 8_565
N2 Fe1 N1 C9 -6.19(11) .
O1 Fe1 N1 C9 171.85(11) .
O2 Fe1 N1 C9 27.4(8) .
N3 Fe1 N1 C9 -99.10(12) .
N4 Fe1 N1 C9 83.18(11) 8_565
N1 Fe1 N2 C3 -175.28(15) .
O1 Fe1 N2 C3 148.7(8) .
O2 Fe1 N2 C3 6.86(15) .
N3 Fe1 N2 C3 -82.95(15) .
N4 Fe1 N2 C3 95.05(15) 8_565
N1 Fe1 N2 C4 7.03(11) .
O1 Fe1 N2 C4 -28.9(10) .
O2 Fe1 N2 C4 -170.83(11) .
N3 Fe1 N2 C4 99.36(12) .
N4 Fe1 N2 C4 -82.64(12) 8_565
N2 Fe1 N3 C33 -132.10(13) .
N1 Fe1 N3 C33 -47.25(13) .
O1 Fe1 N3 C33 45.29(13) .
O2 Fe1 N3 C33 135.86(13) .
N4 Fe1 N3 C33 86.9(11) 8_565
N2 Fe1 N3 C32 50.36(14) .
N1 Fe1 N3 C32 135.22(14) .
O1 Fe1 N3 C32 -132.24(14) .
O2 Fe1 N3 C32 -41.68(14) .
N4 Fe1 N3 C32 -90.6(11) 8_565
Fe1 O2 C1 C2 -11.8(2) .
Fe1 O2 C1 C25 160.82(11) .
O2 C1 C2 C3 16.5(3) .
C25 C1 C2 C3 -155.53(16) .
O2 C1 C2 C16 -165.10(17) .
C25 C1 C2 C16 22.9(3) .
C4 N2 C3 C2 173.41(15) .
Fe1 N2 C3 C2 -4.1(3) .
C1 C2 C3 N2 -8.2(3) .
C16 C2 C3 N2 173.28(16) .
C3 N2 C4 C5 -6.7(3) .
Fe1 N2 C4 C5 171.14(14) .
C3 N2 C4 C9 175.62(16) .
Fe1 N2 C4 C9 -6.54(19) .
C9 C4 C5 C6 -1.7(3) .
N2 C4 C5 C6 -179.23(17) .
C4 C5 C6 C7 0.6(3) .
C5 C6 C7 C8 0.5(3) .
C6 C7 C8 C9 -0.6(3) .
C7 C8 C9 C4 -0.4(3) .
C7 C8 C9 N1 177.17(17) .
C5 C4 C9 C8 1.6(3) .
N2 C4 C9 C8 179.40(14) .
C5 C4 C9 N1 -176.31(15) .
N2 C4 C9 N1 1.5(2) .
C10 N1 C9 C8 3.9(3) .
Fe1 N1 C9 C8 -173.51(14) .
C10 N1 C9 C4 -178.36(16) .
Fe1 N1 C9 C4 4.19(19) .
C9 N1 C10 C11 -173.91(16) .
Fe1 N1 C10 C11 3.2(3) .
N1 C10 C11 C12 6.4(3) .
N1 C10 C11 C13 -173.96(16) .
Fe1 O1 C12 C11 8.7(2) .
Fe1 O1 C12 C19 -165.69(11) .
C10 C11 C12 O1 -12.7(3) .
C13 C11 C12 O1 167.71(17) .
C10 C11 C12 C19 161.26(17) .
C13 C11 C12 C19 -18.4(3) .
C14 O4 C13 O3 -3.6(3) .
C14 O4 C13 C11 -179.53(15) .
C10 C11 C13 O3 -14.3(3) .
C12 C11 C13 O3 165.38(17) .
C10 C11 C13 O4 161.55(15) .
C12 C11 C13 O4 -18.8(2) .
C13 O4 C14 C15 -175.75(17) .
C17 O6 C16 O5 3.6(3) .
C17 O6 C16 C2 179.29(15) .
C3 C2 C16 O5 16.0(3) .
C1 C2 C16 O5 -162.54(17) .
C3 C2 C16 O6 -159.64(14) .
C1 C2 C16 O6 21.9(2) .
C16 O6 C17 C18 173.75(18) .
O1 C12 C19 C20 -61.2(2) .
C11 C12 C19 C20 124.3(2) .
O1 C12 C19 C24 112.82(19) .
C11 C12 C19 C24 -61.7(2) .
C24 C19 C20 C21 1.5(3) .
C12 C19 C20 C21 175.53(19) .
C19 C20 C21 C22 -2.5(3) .
C20 C21 C22 C23 1.4(4) .
C21 C22 C23 C24 0.5(4) .
C20 C19 C24 C23 0.4(3) .
C12 C19 C24 C23 -173.63(17) .
C22 C23 C24 C19 -1.4(3) .
O2 C1 C25 C26 43.8(2) .
C2 C1 C25 C26 -143.38(18) .
O2 C1 C25 C30 -127.95(18) .
C2 C1 C25 C30 44.9(2) .
C30 C25 C26 C27 0.4(3) .
C1 C25 C26 C27 -171.39(17) .
C25 C26 C27 C28 -0.2(3) .
C26 C27 C28 C29 -0.4(3) .
C27 C28 C29 C30 0.8(3) .
C26 C25 C30 C29 -0.1(3) .
C1 C25 C30 C29 171.84(17) .
C28 C29 C30 C25 -0.6(3) .
C33 N3 C32 C31 0.2(3) .
Fe1 N3 C32 C31 177.88(13) .
C35 C31 C32 N3 0.1(3) .
C32 N3 C33 C34 -0.3(2) .
Fe1 N3 C33 C34 -178.05(13) .
N3 C33 C34 C35 0.2(3) .
C33 C34 C35 C31 0.2(3) .
C33 C34 C35 C36 176.87(16) .
C32 C31 C35 C34 -0.3(3) .
C32 C31 C35 C36 -176.99(16) .
C34 C35 C36 S1 -87.51(18) .
C31 C35 C36 S1 89.01(18) .
C37 S1 C36 C35 179.79(13) .
C36 S1 C37 C38 174.58(13) .
S1 C37 C38 C39 83.56(17) .
S1 C37 C38 C42 -90.92(17) .
C42 C38 C39 C40 1.7(2) .
C37 C38 C39 C40 -172.95(15) .
C41 N4 C40 C39 -0.3(2) .
Fe1 N4 C40 C39 176.56(13) 8_566
C38 C39 C40 N4 -0.7(3) .
C40 N4 C41 C42 0.2(2) .
Fe1 N4 C41 C42 -176.68(13) 8_566
N4 C41 C42 C38 0.9(3) .
C39 C38 C42 C41 -1.8(2) .
C37 C38 C42 C41 172.88(15) .
